data_1577228
loop_
_publ_author_name
'Chen, Liangliang'
'Shangguan, Zhichun'
'Shi, Tianyu'
'Qin, Liyuan'
'Zeng, Yiyun'
'Zhu, Qingqiu'
'Chen, Jin'
'Liang, Junhong'
'Miao, Wentao'
'He, Yurong'
'Qiu, Xiaosong'
'Wang, Xunchang'
'Zhang, Deqing'
'Yang, Renqiang'

_publ_section_title
;
 Sterically controlled 5-exo-dig cyclization enables synthesis of
 non-benzenoid polycyclic aromatic hydrocarbons with intriguing
 (anti)aromaticity and diradical properties
;
_journal_name_full 'Chemical Science'
_journal_paper_doi 10.1039/D6SC00121A
_journal_year 2026
_chemical_formula_moiety 'C32 H30 O'
_chemical_formula_sum 'C32 H30 O'
_chemical_formula_weight 430.56
_space_group_crystal_system triclinic
_space_group_IT_number 2
_space_group_name_Hall '-P 1'
_space_group_name_H-M_alt 'P -1'
_atom_sites_solution_hydrogens geom
_atom_sites_solution_primary iterative
_audit_creation_date 2025-08-07
_audit_creation_method
;
Olex2 1.5
(compiled 2025.03.04 svn.red2d20d0 for OlexSys, GUI svn.r7188)
;
_audit_update_record
;
2025-08-07 deposited with the CCDC.	2026-05-04 downloaded from the CCDC.
;
_cell_angle_alpha 108.996(3)
_cell_angle_beta 97.316(3)
_cell_angle_gamma 109.909(4)
_cell_formula_units_Z 2
_cell_length_a 9.8909(4)
_cell_length_b 10.4826(5)
_cell_length_c 13.2687(3)
_cell_measurement_reflns_used 5654
_cell_measurement_temperature 170.00(10)
_cell_measurement_theta_max 74.4410
_cell_measurement_theta_min 4.7970
_cell_volume 1178.35(9)
_computing_cell_refinement 'CrysAlisPro 1.171.42.96a (Rigaku OD, 2023)'
_computing_data_collection 'CrysAlisPro 1.171.42.96a (Rigaku OD, 2023)'
_computing_data_reduction 'CrysAlisPro 1.171.42.96a (Rigaku OD, 2023)'
_computing_molecular_graphics 'Olex2 1.5 (Dolomanov et al., 2009)'
_computing_publication_material 'Olex2 1.5 (Dolomanov et al., 2009)'
_computing_structure_refinement 'SHELXL 2018/3 (Sheldrick, 2015)'
_computing_structure_solution 'olex2.solve 1.5 (Bourhis et al., 2015)'
_diffrn_ambient_environment N~2~
_diffrn_ambient_temperature 170.00(10)
_diffrn_detector 'Hybrid Pixel Array Detector'
_diffrn_detector_area_resol_mean 10.0000
_diffrn_detector_type HyPix
_diffrn_measured_fraction_theta_full 0.998
_diffrn_measured_fraction_theta_max 0.954
_diffrn_measurement_details
;
List of Runs (angles in degrees, time in seconds):

  # Type    Start    End  Width  t~exp~   \w     \q     \k     \f   Frames
#--------------------------------------------------------------------------
  1  \w    -45.00   0.00   0.50    4.00    --  -46.45 106.00 133.00   90
  2  \w      6.00  32.00   0.50    4.00    --   46.45-106.00  34.00   52
  3  \w     34.00  74.00   0.50    4.00    --   46.45-106.00  34.00   80
  4  \w   -148.00 -85.00   0.50    7.00    -- -104.50-106.00  34.00  126
  5  \w     90.00 149.00   0.50    7.00    --  108.85 106.00 133.00  118
  6  \w     68.00  94.00   0.50    7.00    --  108.85-106.00  34.00   52
  7  \w    -17.00  29.00   0.50    4.00    --  -46.45  19.00 120.00   92
  8  \w    -23.00  13.00   0.50    4.00    --  -46.45  19.00  30.00   72
  9  \w    -37.00   3.00   0.50    4.00    --  -46.45  38.00 -90.00   80
 10  \w     27.00  53.00   0.50    4.00    --   46.45-125.00 -30.00   52
 11  \w     64.00  90.00   0.50    4.00    --   46.45-125.00 -30.00   52
 12  \w     23.00 118.00   0.50    4.00    --   46.45  77.00 120.00  190
 13  \w    -21.00   4.00   0.50    4.00    --   46.45 -77.00 -30.00   50
 14  \w     12.00  69.00   0.50    4.00    --   46.45 -77.00 -30.00  114
 15  \w   -174.00 -88.00   0.50    7.00    -- -104.50 -51.00  73.67  172
 16  \w    -66.00 -31.00   0.50    7.00    -- -104.50  61.00-150.00   70
 17  \w    -68.00 -42.00   0.50    7.00    -- -104.50 125.00 150.00   52
 18  \w   -111.00 -86.00   0.50    7.00    -- -104.50 125.00 150.00   50
 19  \w    -95.00 -34.00   0.50    7.00    -- -104.50 125.00 -30.00  122
 20  \w   -152.00-126.00   0.50    7.00    -- -104.50 -61.00-120.00   52
 21  \w    -60.00 -31.00   0.50    7.00    -- -104.50  61.00  60.00   58
 22  \w   -111.00 -64.00   0.50    7.00    -- -104.50 125.00 120.00   94
 23  \w    -78.00 -52.00   0.50    7.00    -- -104.50 106.00 133.00   52
 24  \w   -128.00 -88.00   0.50    7.00    -- -104.50 150.00   1.96   80
 25  \w   -122.00 -90.00   0.50    7.00    -- -104.50 -61.00-120.00   64
 26  \w   -174.00 -80.00   0.50    7.00    -- -104.50 -79.00 128.47  188
 27  \w   -129.00 -64.00   0.50    7.00    -- -104.50 151.00 -89.28  130
 28  \w     80.00 114.00   0.50    7.00    --  108.85 125.00 -90.00   68
 29  \w     75.00 101.00   0.50    7.00    --  108.85 -94.00-120.00   52
 30  \w     87.00 127.00   0.50    7.00    --  108.85  77.00  90.00   80
 31  \w    136.00 168.00   0.50    7.00    --  108.85  61.00-150.00   64
 32  \w     95.00 130.00   0.50    7.00    --  108.85  61.00-150.00   70
 33  \w     42.00 103.00   0.50    7.00    --  108.85 -77.00-120.00  122
 34  \w     36.00 102.00   0.50    7.00    --  108.85 -77.00  30.00  132
 35  \w    137.00 177.00   0.50    7.00    --  108.85  15.00 -60.00   80
 36  \w    117.00 143.00   0.50    7.00    --  108.85 125.00 -90.00   52
 37  \w     36.00 105.00   0.50    7.00    --  108.85 -94.00-150.00  138
 38  \w     97.00 132.00   0.50    7.00    --  108.85  15.00 -60.00   70
 39  \w     36.00 104.00   0.50    7.00    --  108.85 -94.00 150.00  136
 40  \w     58.00  84.00   0.50    7.00    --  108.85 -94.00 -30.00   52
 41  \w     60.00 105.00   0.50    7.00    --  108.85 -94.00  60.00   90
 42  \w    133.00 165.00   0.50    7.00    --  108.85  77.00  90.00   64
 43  \w     36.00  75.00   0.50    7.00    --  108.85 -61.00 -90.00   78
;
_diffrn_measurement_device 'four-circle diffractometer'
_diffrn_measurement_device_type 'XtaLAB Synergy R, HyPix'
_diffrn_measurement_method '\w scans'
_diffrn_orient_matrix_type 'CrysAlisPro convention (1999,Acta A55,543-557)'
_diffrn_orient_matrix_UB_11 0.1323820000
_diffrn_orient_matrix_UB_12 -0.0436677000
_diffrn_orient_matrix_UB_13 -0.0140049000
_diffrn_orient_matrix_UB_21 -0.0358541000
_diffrn_orient_matrix_UB_22 -0.0222934000
_diffrn_orient_matrix_UB_23 -0.1225380000
_diffrn_orient_matrix_UB_31 0.1036993000
_diffrn_orient_matrix_UB_32 0.1629684000
_diffrn_orient_matrix_UB_33 0.0321276000
_diffrn_radiation_monochromator mirror
_diffrn_radiation_probe x-ray
_diffrn_radiation_type 'Cu K\a'
_diffrn_radiation_wavelength 1.54184
_diffrn_reflns_av_R_equivalents 0.0460
_diffrn_reflns_av_unetI/netI 0.0462
_diffrn_reflns_Laue_measured_fraction_full 0.998
_diffrn_reflns_Laue_measured_fraction_max 0.954
_diffrn_reflns_limit_h_max 12
_diffrn_reflns_limit_h_min -12
_diffrn_reflns_limit_k_max 13
_diffrn_reflns_limit_k_min -12
_diffrn_reflns_limit_l_max 16
_diffrn_reflns_limit_l_min -16
_diffrn_reflns_number 14522
_diffrn_reflns_point_group_measured_fraction_full 0.998
_diffrn_reflns_point_group_measured_fraction_max 0.954
_diffrn_reflns_theta_full 67.684
_diffrn_reflns_theta_max 77.496
_diffrn_reflns_theta_min 3.657
_diffrn_source 'Rotating-anode X-ray tube'
_diffrn_source_type 'PhotonJet R (Cu) X-ray Source'
_exptl_absorpt_coefficient_mu 0.543
_exptl_absorpt_correction_T_max 1.00000
_exptl_absorpt_correction_T_min 0.51338
_exptl_absorpt_correction_type multi-scan
_exptl_absorpt_process_details
;
CrysAlisPro 1.171.42.96a (Rigaku Oxford Diffraction, 2023)
Empirical absorption correction using spherical harmonics,
implemented in SCALE3 ABSPACK scaling algorithm.
;
_exptl_crystal_colour 'metallic dark black'
_exptl_crystal_density_diffrn 1.213
_exptl_crystal_description block
_exptl_crystal_F_000 460
_exptl_crystal_size_max 0.1
_exptl_crystal_size_mid 0.08
_exptl_crystal_size_min 0.03
_refine_diff_density_max 0.438
_refine_diff_density_min -0.241
_refine_diff_density_rms 0.073
_refine_ls_extinction_method none
_refine_ls_goodness_of_fit_ref 1.052
_refine_ls_hydrogen_treatment constr
_refine_ls_matrix_type full
_refine_ls_number_parameters 305
_refine_ls_number_reflns 4796
_refine_ls_number_restraints 0
_refine_ls_restrained_S_all 1.052
_refine_ls_R_factor_all 0.0870
_refine_ls_R_factor_gt 0.0700
_refine_ls_shift/su_max 0.000
_refine_ls_shift/su_mean 0.000
_refine_ls_structure_factor_coef Fsqd
_refine_ls_weighting_details 'w=1/[\s^2^(Fo^2^)+(0.1438P)^2^+0.1620P] where P=(Fo^2^+2Fc^2^)/3'
_refine_ls_weighting_scheme calc
_refine_ls_wR_factor_gt 0.1989
_refine_ls_wR_factor_ref 0.2173
_reflns_Friedel_coverage 0.000
_reflns_number_gt 3583
_reflns_number_total 4796
_reflns_threshold_expression 'I > 2\s(I)'
_cod_data_source_file d6sc00121a2.cif
_cod_data_source_block tx15856a_auto
_cod_database_code 1577228
_shelx_shelxl_version_number 2018/3
_chemical_oxdiff_usercomment C,H,O
_shelx_space_group_comment
;
The symmetry employed for this shelxl refinement is uniquely defined
by the following loop, which should always be used as a source of
symmetry information in preference to the above space-group names.
They are only intended as comments.
;
_reflns_odcompleteness_completeness 99.79
_reflns_odcompleteness_iscentric 1
_reflns_odcompleteness_theta 68.13
_olex2_refinement_description
;
1. Fixed Uiso
 At 1.2 times of:
  All C(H) groups
 At 1.5 times of:
  All C(H,H,H) groups
2.a Aromatic/amide H refined with riding coordinates:
 C12(H12), C18(H18), C3(H3), C4(H4), C27(H27), C14(H14), C25(H25), C17(H17),
 C15(H15)
2.b Idealised Me refined as rotating group:
 C30(H30A,H30B,H30C), C33(H33A,H33B,H33C), C20(H20A,H20B,H20C), C29(H29A,H29B,
 H29C), C31(H31A,H31B,H31C), C21(H21A,H21B,H21C), C22(H22A,H22B,H22C)
;
_olex2_submission_special_instructions 'No special instructions were received'
_oxdiff_exptl_absorpt_empirical_details
;
Empirical correction (ABSPACK) includes:
- Absorption correction using spherical harmonics
- Frame scaling
;
_oxdiff_exptl_absorpt_empirical_full_max 2.098
_oxdiff_exptl_absorpt_empirical_full_min 0.561

loop_
_space_group_symop_operation_xyz
'x, y, z'
'-x, -y, -z'

loop_
_atom_site_label
_atom_site_type_symbol
_atom_site_fract_x
_atom_site_fract_y
_atom_site_fract_z
_atom_site_U_iso_or_equiv
_atom_site_adp_type
_atom_site_occupancy
_atom_site_site_symmetry_order
_atom_site_calc_flag
_atom_site_refinement_flags_posn
_atom_site_refinement_flags_adp
_atom_site_refinement_flags_occupancy
_atom_site_disorder_assembly
_atom_site_disorder_group
O32 O 1.24660(15) 0.88622(17) 0.82576(12) 0.0480(4) Uani 1 1 d . . . . .
C11 C 0.9712(2) 0.4008(2) 0.39051(16) 0.0402(5) Uani 1 1 d . . . . .
C12 C 0.8550(2) 0.3823(2) 0.43571(16) 0.0404(5) Uani 1 1 d . . . . .
H12 H 0.759526 0.305766 0.394339 0.048 Uiso 1 1 calc R U . . .
C28 C 0.4682(2) 0.6358(2) 0.81231(16) 0.0439(5) Uani 1 1 d . . . . .
C23 C 0.5165(2) 0.5207(2) 0.79169(17) 0.0432(5) Uani 1 1 d . . . . .
C6 C 0.8735(2) 0.6117(2) 0.71794(16) 0.0427(5) Uani 1 1 d . . . . .
C13 C 0.4987(2) 0.3136(2) 0.54997(16) 0.0425(5) Uani 1 1 d . . . . .
C8 C 0.6340(2) 0.4376(2) 0.63146(16) 0.0412(5) Uani 1 1 d . . . . .
C9 C 0.7827(2) 0.4886(2) 0.61562(16) 0.0409(5) Uani 1 1 d . . . . .
C2 C 1.1018(2) 0.8052(2) 0.81908(16) 0.0417(5) Uani 1 1 d . . . . .
C5 C 0.7949(2) 0.6407(2) 0.79464(17) 0.0432(5) Uani 1 1 d . . . . .
C18 C 0.3600(2) 0.3218(3) 0.53510(18) 0.0454(5) Uani 1 1 d . . . . .
H18 H 0.352045 0.410926 0.575668 0.054 Uiso 1 1 calc R U . . .
C10 C 0.8777(2) 0.4800(2) 0.54737(16) 0.0398(5) Uani 1 1 d . . . . .
C30 C 0.5308(3) 0.7552(3) 0.77291(19) 0.0490(5) Uani 1 1 d . . . . .
H30A H 0.633592 0.819795 0.817610 0.073 Uiso 1 1 calc R U . . .
H30B H 0.470161 0.813027 0.779917 0.073 Uiso 1 1 calc R U . . .
H30C H 0.529861 0.711620 0.695191 0.073 Uiso 1 1 calc R U . . .
C3 C 1.0317(2) 0.8388(2) 0.90387(17) 0.0447(5) Uani 1 1 d . . . . .
H3 H 1.089648 0.919924 0.971844 0.054 Uiso 1 1 calc R U . . .
C1 C 1.0181(2) 0.6825(2) 0.72052(16) 0.0409(5) Uani 1 1 d . . . . .
C4 C 0.8810(2) 0.7590(2) 0.89360(17) 0.0446(5) Uani 1 1 d . . . . .
H4 H 0.838600 0.785513 0.953360 0.054 Uiso 1 1 calc R U . . .
C7 C 0.6403(2) 0.5280(2) 0.73832(17) 0.0425(5) Uani 1 1 d . . . . .
C27 C 0.3559(2) 0.6324(3) 0.86654(18) 0.0498(5) Uani 1 1 d . . . . .
H27 H 0.321643 0.709193 0.879406 0.060 Uiso 1 1 calc R U . . .
C26 C 0.2928(2) 0.5218(3) 0.9021(2) 0.0539(6) Uani 1 1 d . . . . .
C14 C 0.5056(2) 0.1813(3) 0.48646(18) 0.0463(5) Uani 1 1 d . . . . .
H14 H 0.598989 0.173555 0.493220 0.056 Uiso 1 1 calc R U . . .
C24 C 0.4521(2) 0.4052(3) 0.82472(19) 0.0494(5) Uani 1 1 d . . . . .
C25 C 0.3433(3) 0.4098(3) 0.8817(2) 0.0528(6) Uani 1 1 d . . . . .
H25 H 0.302625 0.333918 0.907310 0.063 Uiso 1 1 calc R U . . .
C17 C 0.2339(2) 0.2011(3) 0.46180(19) 0.0509(6) Uani 1 1 d . . . . .
H17 H 0.141034 0.209832 0.452927 0.061 Uiso 1 1 calc R U . . .
C15 C 0.3785(3) 0.0618(3) 0.41404(18) 0.0498(5) Uani 1 1 d . . . . .
H15 H 0.386231 -0.026840 0.372068 0.060 Uiso 1 1 calc R U . . .
C16 C 0.2387(2) 0.0683(3) 0.40101(18) 0.0486(5) Uani 1 1 d . . . . .
C33 C 1.3303(3) 1.0082(3) 0.9263(2) 0.0586(7) Uani 1 1 d . . . . .
H33A H 1.433367 1.053588 0.923116 0.088 Uiso 1 1 calc R U . . .
H33B H 1.329693 0.974943 0.987327 0.088 Uiso 1 1 calc R U . . .
H33C H 1.286205 1.080788 0.938373 0.088 Uiso 1 1 calc R U . . .
C19 C 0.0997(3) -0.0671(3) 0.3212(2) 0.0584(6) Uani 1 1 d . . . . .
C20 C 0.0870(3) -0.2028(3) 0.3472(3) 0.0708(8) Uani 1 1 d . . . . .
H20A H 0.172607 -0.226658 0.334613 0.106 Uiso 1 1 calc R U . . .
H20B H -0.005497 -0.287114 0.298857 0.106 Uiso 1 1 calc R U . . .
H20C H 0.085811 -0.181024 0.424621 0.106 Uiso 1 1 calc R U . . .
C29 C 0.4977(3) 0.2776(3) 0.8013(3) 0.0644(7) Uani 1 1 d . . . . .
H29A H 0.435149 0.199240 0.729461 0.097 Uiso 1 1 calc R U . . .
H29B H 0.485146 0.239328 0.859343 0.097 Uiso 1 1 calc R U . . .
H29C H 0.602573 0.311125 0.799928 0.097 Uiso 1 1 calc R U . . .
C31 C 0.1701(3) 0.5243(3) 0.9596(3) 0.0693(8) Uani 1 1 d . . . . .
H31A H 0.186961 0.626953 1.001799 0.104 Uiso 1 1 calc R U . . .
H31B H 0.170865 0.473683 1.009912 0.104 Uiso 1 1 calc R U . . .
H31C H 0.073248 0.474057 0.904196 0.104 Uiso 1 1 calc R U . . .
C21 C -0.0442(3) -0.0421(3) 0.3298(3) 0.0714(8) Uani 1 1 d . . . . .
H21A H -0.052224 -0.019133 0.405925 0.107 Uiso 1 1 calc R U . . .
H21B H -0.130969 -0.131774 0.279665 0.107 Uiso 1 1 calc R U . . .
H21C H -0.040761 0.040399 0.309166 0.107 Uiso 1 1 calc R U . . .
C22 C 0.1137(4) -0.0950(3) 0.2025(2) 0.0736(9) Uani 1 1 d . . . . .
H22A H 0.117553 -0.009576 0.185804 0.110 Uiso 1 1 calc R U . . .
H22B H 0.027288 -0.183265 0.150243 0.110 Uiso 1 1 calc R U . . .
H22C H 0.205299 -0.109931 0.195827 0.110 Uiso 1 1 calc R U . . .

loop_
_atom_site_aniso_label
_atom_site_aniso_U_11
_atom_site_aniso_U_22
_atom_site_aniso_U_33
_atom_site_aniso_U_23
_atom_site_aniso_U_13
_atom_site_aniso_U_12
O32 0.0315(7) 0.0564(9) 0.0359(7) 0.0008(6) 0.0080(6) 0.0117(6)
C11 0.0337(9) 0.0477(11) 0.0288(9) 0.0042(8) 0.0080(7) 0.0151(8)
C12 0.0299(9) 0.0470(11) 0.0300(9) 0.0018(8) 0.0067(7) 0.0124(8)
C28 0.0347(10) 0.0516(12) 0.0329(10) 0.0056(9) 0.0099(8) 0.0135(9)
C23 0.0335(10) 0.0538(12) 0.0316(9) 0.0071(8) 0.0112(8) 0.0138(9)
C6 0.0344(10) 0.0526(11) 0.0312(10) 0.0063(9) 0.0102(8) 0.0157(9)
C13 0.0359(10) 0.0505(11) 0.0329(9) 0.0096(9) 0.0122(8) 0.0138(8)
C8 0.0331(10) 0.0488(11) 0.0334(10) 0.0074(8) 0.0119(8) 0.0146(8)
C9 0.0325(10) 0.0485(11) 0.0323(9) 0.0059(8) 0.0094(8) 0.0153(8)
C2 0.0326(10) 0.0510(11) 0.0323(9) 0.0074(9) 0.0081(8) 0.0154(8)
C5 0.0355(10) 0.0528(12) 0.0331(10) 0.0079(9) 0.0129(8) 0.0161(9)
C18 0.0374(10) 0.0514(12) 0.0380(10) 0.0106(9) 0.0101(8) 0.0141(9)
C10 0.0328(9) 0.0471(11) 0.0304(10) 0.0062(8) 0.0095(7) 0.0140(8)
C30 0.0423(11) 0.0577(13) 0.0434(11) 0.0146(10) 0.0143(9) 0.0204(10)
C3 0.0422(11) 0.0517(12) 0.0291(9) 0.0026(8) 0.0090(8) 0.0192(9)
C1 0.0319(9) 0.0503(11) 0.0311(10) 0.0053(9) 0.0097(8) 0.0156(8)
C4 0.0419(11) 0.0524(12) 0.0322(10) 0.0062(9) 0.0139(8) 0.0194(9)
C7 0.0337(10) 0.0511(11) 0.0341(10) 0.0078(9) 0.0111(8) 0.0153(8)
C27 0.0413(11) 0.0592(13) 0.0428(11) 0.0097(10) 0.0161(9) 0.0216(10)
C26 0.0392(11) 0.0616(14) 0.0454(12) 0.0076(10) 0.0171(10) 0.0137(10)
C14 0.0384(10) 0.0554(13) 0.0372(10) 0.0105(9) 0.0108(8) 0.0170(9)
C24 0.0413(11) 0.0563(13) 0.0426(11) 0.0128(10) 0.0139(9) 0.0162(10)
C25 0.0487(12) 0.0575(13) 0.0500(12) 0.0199(11) 0.0238(10) 0.0165(10)
C17 0.0369(11) 0.0625(14) 0.0468(12) 0.0195(11) 0.0106(9) 0.0150(10)
C15 0.0490(12) 0.0482(12) 0.0383(11) 0.0075(9) 0.0083(9) 0.0141(10)
C16 0.0412(11) 0.0542(13) 0.0373(11) 0.0157(10) 0.0051(9) 0.0087(9)
C33 0.0457(12) 0.0563(14) 0.0431(12) -0.0037(10) 0.0076(10) 0.0091(10)
C19 0.0488(13) 0.0598(14) 0.0429(12) 0.0147(11) 0.0001(10) 0.0047(11)
C20 0.0619(16) 0.0543(15) 0.0660(17) 0.0184(13) -0.0075(13) 0.0028(12)
C29 0.0637(16) 0.0680(16) 0.0732(17) 0.0318(14) 0.0330(14) 0.0314(13)
C31 0.0515(14) 0.0808(18) 0.0645(16) 0.0151(14) 0.0356(13) 0.0199(13)
C21 0.0438(13) 0.0729(18) 0.0655(17) 0.0212(14) -0.0077(12) 0.0011(12)
C22 0.0734(18) 0.0692(17) 0.0407(13) 0.0127(12) -0.0006(12) 0.0002(14)

loop_
_atom_type_symbol
_atom_type_description
_atom_type_scat_dispersion_real
_atom_type_scat_dispersion_imag
_atom_type_scat_source
C C 0.0181 0.0091 'International Tables Vol C Tables 4.2.6.8 and 6.1.1.4'
H H 0.0000 0.0000 'International Tables Vol C Tables 4.2.6.8 and 6.1.1.4'
O O 0.0492 0.0322 'International Tables Vol C Tables 4.2.6.8 and 6.1.1.4'

loop_
_geom_angle_atom_site_label_1
_geom_angle_atom_site_label_2
_geom_angle_atom_site_label_3
_geom_angle
_geom_angle_site_symmetry_1
_geom_angle_site_symmetry_3
_geom_angle_publ_flag
C2 O32 C33 116.79(17) . . ?
C12 C11 C10 121.98(18) . 2_766 ?
C12 C11 C1 131.11(18) . 2_766 ?
C1 C11 C10 106.91(16) 2_766 2_766 ?
C11 C12 H12 120.5 . . ?
C11 C12 C10 119.06(18) . . ?
C10 C12 H12 120.5 . . ?
C23 C28 C30 120.66(18) . . ?
C27 C28 C23 118.6(2) . . ?
C27 C28 C30 120.7(2) . . ?
C28 C23 C7 118.4(2) . . ?
C24 C23 C28 120.25(19) . . ?
C24 C23 C7 121.3(2) . . ?
C5 C6 C9 113.20(18) . . ?
C1 C6 C9 115.42(18) . . ?
C1 C6 C5 131.3(2) . . ?
C18 C13 C8 122.1(2) . . ?
C18 C13 C14 117.68(19) . . ?
C14 C13 C8 120.23(19) . . ?
C9 C8 C13 126.49(17) . . ?
C7 C8 C13 125.48(18) . . ?
C7 C8 C9 108.02(17) . . ?
C6 C9 C8 104.89(16) . . ?
C10 C9 C6 105.22(17) . . ?
C10 C9 C8 149.77(19) . . ?
O32 C2 C3 124.31(18) . . ?
O32 C2 C1 117.44(17) . . ?
C1 C2 C3 118.25(19) . . ?
C6 C5 C4 113.81(19) . . ?
C6 C5 C7 104.31(17) . . ?
C4 C5 C7 141.88(18) . . ?
C13 C18 H18 119.7 . . ?
C17 C18 C13 120.6(2) . . ?
C17 C18 H18 119.7 . . ?
C12 C10 C11 118.96(17) . 2_766 ?
C9 C10 C11 108.53(17) . 2_766 ?
C9 C10 C12 132.51(18) . . ?
C28 C30 H30A 109.5 . . ?
C28 C30 H30B 109.5 . . ?
C28 C30 H30C 109.5 . . ?
H30A C30 H30B 109.5 . . ?
H30A C30 H30C 109.5 . . ?
H30B C30 H30C 109.5 . . ?
C2 C3 H3 118.2 . . ?
C4 C3 C2 123.59(19) . . ?
C4 C3 H3 118.2 . . ?
C6 C1 C11 103.91(17) . 2_766 ?
C6 C1 C2 114.12(18) . . ?
C2 C1 C11 141.92(19) . 2_766 ?
C5 C4 C3 118.82(18) . . ?
C5 C4 H4 120.6 . . ?
C3 C4 H4 120.6 . . ?
C8 C7 C23 128.05(18) . . ?
C8 C7 C5 109.58(17) . . ?
C5 C7 C23 122.36(17) . . ?
C28 C27 H27 118.8 . . ?
C26 C27 C28 122.4(2) . . ?
C26 C27 H27 118.8 . . ?
C27 C26 C25 118.0(2) . . ?
C27 C26 C31 119.5(2) . . ?
C25 C26 C31 122.4(2) . . ?
C13 C14 H14 119.6 . . ?
C15 C14 C13 120.9(2) . . ?
C15 C14 H14 119.6 . . ?
C23 C24 C29 121.8(2) . . ?
C25 C24 C23 118.7(2) . . ?
C25 C24 C29 119.5(2) . . ?
C26 C25 C24 122.0(2) . . ?
C26 C25 H25 119.0 . . ?
C24 C25 H25 119.0 . . ?
C18 C17 H17 118.9 . . ?
C16 C17 C18 122.2(2) . . ?
C16 C17 H17 118.9 . . ?
C14 C15 H15 119.2 . . ?
C14 C15 C16 121.6(2) . . ?
C16 C15 H15 119.2 . . ?
C17 C16 C15 117.0(2) . . ?
C17 C16 C19 122.8(2) . . ?
C15 C16 C19 120.2(2) . . ?
O32 C33 H33A 109.5 . . ?
O32 C33 H33B 109.5 . . ?
O32 C33 H33C 109.5 . . ?
H33A C33 H33B 109.5 . . ?
H33A C33 H33C 109.5 . . ?
H33B C33 H33C 109.5 . . ?
C16 C19 C20 110.1(2) . . ?
C16 C19 C21 111.6(2) . . ?
C16 C19 C22 108.2(2) . . ?
C20 C19 C21 108.3(2) . . ?
C20 C19 C22 110.2(3) . . ?
C22 C19 C21 108.4(2) . . ?
C19 C20 H20A 109.5 . . ?
C19 C20 H20B 109.5 . . ?
C19 C20 H20C 109.5 . . ?
H20A C20 H20B 109.5 . . ?
H20A C20 H20C 109.5 . . ?
H20B C20 H20C 109.5 . . ?
C24 C29 H29A 109.5 . . ?
C24 C29 H29B 109.5 . . ?
C24 C29 H29C 109.5 . . ?
H29A C29 H29B 109.5 . . ?
H29A C29 H29C 109.5 . . ?
H29B C29 H29C 109.5 . . ?
C26 C31 H31A 109.5 . . ?
C26 C31 H31B 109.5 . . ?
C26 C31 H31C 109.5 . . ?
H31A C31 H31B 109.5 . . ?
H31A C31 H31C 109.5 . . ?
H31B C31 H31C 109.5 . . ?
C19 C21 H21A 109.5 . . ?
C19 C21 H21B 109.5 . . ?
C19 C21 H21C 109.5 . . ?
H21A C21 H21B 109.5 . . ?
H21A C21 H21C 109.5 . . ?
H21B C21 H21C 109.5 . . ?
C19 C22 H22A 109.5 . . ?
C19 C22 H22B 109.5 . . ?
C19 C22 H22C 109.5 . . ?
H22A C22 H22B 109.5 . . ?
H22A C22 H22C 109.5 . . ?
H22B C22 H22C 109.5 . . ?

loop_
_geom_bond_atom_site_label_1
_geom_bond_atom_site_label_2
_geom_bond_distance
_geom_bond_site_symmetry_2
_geom_bond_publ_flag
O32 C2 1.368(2) . ?
O32 C33 1.410(3) . ?
C11 C12 1.347(3) . ?
C11 C10 1.490(3) 2_766 ?
C11 C1 1.487(3) 2_766 ?
C12 H12 0.9500 . ?
C12 C10 1.437(3) . ?
C28 C23 1.404(3) . ?
C28 C30 1.484(3) . ?
C28 C27 1.396(3) . ?
C23 C7 1.483(3) . ?
C23 C24 1.398(3) . ?
C6 C9 1.440(3) . ?
C6 C5 1.376(3) . ?
C6 C1 1.358(3) . ?
C13 C8 1.477(3) . ?
C13 C18 1.396(3) . ?
C13 C14 1.399(3) . ?
C8 C9 1.453(3) . ?
C8 C7 1.405(3) . ?
C9 C10 1.390(3) . ?
C2 C3 1.406(3) . ?
C2 C1 1.398(3) . ?
C5 C4 1.387(3) . ?
C5 C7 1.482(3) . ?
C18 H18 0.9500 . ?
C18 C17 1.384(3) . ?
C30 H30A 0.9800 . ?
C30 H30B 0.9800 . ?
C30 H30C 0.9800 . ?
C3 H3 0.9500 . ?
C3 C4 1.402(3) . ?
C4 H4 0.9500 . ?
C27 H27 0.9500 . ?
C27 C26 1.376(4) . ?
C26 C25 1.389(4) . ?
C26 C31 1.517(3) . ?
C14 H14 0.9500 . ?
C14 C15 1.382(3) . ?
C24 C25 1.396(3) . ?
C24 C29 1.505(4) . ?
C25 H25 0.9500 . ?
C17 H17 0.9500 . ?
C17 C16 1.384(3) . ?
C15 H15 0.9500 . ?
C15 C16 1.399(3) . ?
C16 C19 1.532(3) . ?
C33 H33A 0.9800 . ?
C33 H33B 0.9800 . ?
C33 H33C 0.9800 . ?
C19 C20 1.538(4) . ?
C19 C21 1.544(4) . ?
C19 C22 1.539(4) . ?
C20 H20A 0.9800 . ?
C20 H20B 0.9800 . ?
C20 H20C 0.9800 . ?
C29 H29A 0.9800 . ?
C29 H29B 0.9800 . ?
C29 H29C 0.9800 . ?
C31 H31A 0.9800 . ?
C31 H31B 0.9800 . ?
C31 H31C 0.9800 . ?
C21 H21A 0.9800 . ?
C21 H21B 0.9800 . ?
C21 H21C 0.9800 . ?
C22 H22A 0.9800 . ?
C22 H22B 0.9800 . ?
C22 H22C 0.9800 . ?

loop_
_geom_torsion_atom_site_label_1
_geom_torsion_atom_site_label_2
_geom_torsion_atom_site_label_3
_geom_torsion_atom_site_label_4
_geom_torsion
_geom_torsion_site_symmetry_1
_geom_torsion_site_symmetry_2
_geom_torsion_site_symmetry_3
_geom_torsion_site_symmetry_4
_geom_torsion_publ_flag
O32 C2 C3 C4 176.6(2) . . . . ?
O32 C2 C1 C11 0.0(4) . . . 2_766 ?
O32 C2 C1 C6 -177.0(2) . . . . ?
C11 C12 C10 C11 0.3(4) . . . 2_766 ?
C11 C12 C10 C9 -179.6(2) . . . . ?
C28 C23 C7 C8 -111.2(3) . . . . ?
C28 C23 C7 C5 67.6(3) . . . . ?
C28 C23 C24 C25 -2.2(3) . . . . ?
C28 C23 C24 C29 178.3(2) . . . . ?
C28 C27 C26 C25 -0.5(4) . . . . ?
C28 C27 C26 C31 -179.5(2) . . . . ?
C23 C28 C27 C26 1.2(3) . . . . ?
C23 C24 C25 C26 2.9(4) . . . . ?
C6 C9 C10 C11 0.4(2) . . . 2_766 ?
C6 C9 C10 C12 -179.7(2) . . . . ?
C6 C5 C4 C3 2.9(3) . . . . ?
C6 C5 C7 C23 -179.0(2) . . . . ?
C6 C5 C7 C8 0.0(3) . . . . ?
C13 C8 C9 C6 179.4(2) . . . . ?
C13 C8 C9 C10 4.7(6) . . . . ?
C13 C8 C7 C23 -0.5(4) . . . . ?
C13 C8 C7 C5 -179.5(2) . . . . ?
C13 C18 C17 C16 0.4(4) . . . . ?
C13 C14 C15 C16 0.2(4) . . . . ?
C8 C13 C18 C17 -176.9(2) . . . . ?
C8 C13 C14 C15 176.6(2) . . . . ?
C8 C9 C10 C11 175.1(4) . . . 2_766 ?
C8 C9 C10 C12 -5.0(6) . . . . ?
C9 C6 C5 C4 180.0(2) . . . . ?
C9 C6 C5 C7 -0.1(3) . . . . ?
C9 C6 C1 C11 -0.7(3) . . . 2_766 ?
C9 C6 C1 C2 177.4(2) . . . . ?
C9 C8 C7 C23 179.0(2) . . . . ?
C9 C8 C7 C5 0.0(3) . . . . ?
C2 C3 C4 C5 -0.3(4) . . . . ?
C5 C6 C9 C8 0.1(3) . . . . ?
C5 C6 C9 C10 177.3(2) . . . . ?
C5 C6 C1 C11 -177.1(3) . . . 2_766 ?
C5 C6 C1 C2 1.0(4) . . . . ?
C18 C13 C8 C9 -139.0(2) . . . . ?
C18 C13 C8 C7 40.3(3) . . . . ?
C18 C13 C14 C15 -1.8(3) . . . . ?
C18 C17 C16 C15 -2.0(3) . . . . ?
C18 C17 C16 C19 178.8(2) . . . . ?
C10 C11 C12 C10 -0.3(4) 2_766 . . . ?
C30 C28 C23 C7 5.2(3) . . . . ?
C30 C28 C23 C24 -177.09(19) . . . . ?
C30 C28 C27 C26 178.5(2) . . . . ?
C3 C2 C1 C11 179.0(3) . . . 2_766 ?
C3 C2 C1 C6 2.0(3) . . . . ?
C1 C11 C12 C10 179.2(2) 2_766 . . . ?
C1 C6 C9 C8 -177.0(2) . . . . ?
C1 C6 C9 C10 0.2(3) . . . . ?
C1 C6 C5 C4 -3.5(4) . . . . ?
C1 C6 C5 C7 176.5(3) . . . . ?
C1 C2 C3 C4 -2.3(4) . . . . ?
C4 C5 C7 C23 0.9(5) . . . . ?
C4 C5 C7 C8 180.0(3) . . . . ?
C7 C23 C24 C25 175.4(2) . . . . ?
C7 C23 C24 C29 -4.1(3) . . . . ?
C7 C8 C9 C6 0.0(3) . . . . ?
C7 C8 C9 C10 -174.8(4) . . . . ?
C7 C5 C4 C3 -177.0(3) . . . . ?
C27 C28 C23 C7 -177.46(18) . . . . ?
C27 C28 C23 C24 0.3(3) . . . . ?
C27 C26 C25 C24 -1.5(4) . . . . ?
C14 C13 C8 C9 42.6(3) . . . . ?
C14 C13 C8 C7 -138.0(2) . . . . ?
C14 C13 C18 C17 1.5(3) . . . . ?
C14 C15 C16 C17 1.7(3) . . . . ?
C14 C15 C16 C19 -179.1(2) . . . . ?
C24 C23 C7 C8 71.1(3) . . . . ?
C24 C23 C7 C5 -110.1(2) . . . . ?
C17 C16 C19 C20 -127.8(3) . . . . ?
C17 C16 C19 C21 -7.6(3) . . . . ?
C17 C16 C19 C22 111.6(3) . . . . ?
C15 C16 C19 C20 53.0(3) . . . . ?
C15 C16 C19 C21 173.3(2) . . . . ?
C15 C16 C19 C22 -67.5(3) . . . . ?
C33 O32 C2 C3 2.1(3) . . . . ?
C33 O32 C2 C1 -179.0(2) . . . . ?
C29 C24 C25 C26 -177.6(2) . . . . ?
C31 C26 C25 C24 177.4(2) . . . . ?
